data_7046099
loop_
_publ_author_name
'Sorg, Jens R.'
'Wehner, Tobias'
'Matthes, Philipp R.'
'Sure, Rebecca'
'Grimme, Stefan'
'Heine, Johanna'
'M\"uller-Buschbaum, Klaus'

_publ_section_title
;
 Bismuth as a versatile cation for luminescence in coordination polymers
 from BiX<sub>3</sub>/4,4'-bipy: understanding of photophysics by quantum
 chemical calculations and structural parallels to lanthanides.
;
_journal_issue 23
_journal_name_full 'Dalton transactions (Cambridge, England : 2003)'
_journal_page_first 7669
_journal_page_last 7681
_journal_paper_doi 10.1039/c8dt00642c
_journal_volume 47
_journal_year 2018
_chemical_formula_moiety 'C10 H8 Bi Cl3 N2'
_chemical_formula_sum 'C10 H8 Bi Cl3 N2'
_chemical_formula_weight 471.51
_space_group_crystal_system triclinic
_space_group_IT_number 2
_space_group_name_Hall '-P 1'
_space_group_name_H-M_alt 'P -1'
_symmetry_space_group_name_Hall '-P 1'
_symmetry_space_group_name_H-M 'P -1'
_atom_sites_solution_hydrogens geom
_atom_sites_solution_primary dual
_audit_creation_date 2018-03-23
_audit_creation_method
;
Olex2 1.2
(compiled 2017.03.02 svn.r3394 for OlexSys, GUI svn.r5324)
;
_audit_update_record
;
2018-03-28 deposited with the CCDC.
2018-04-25 downloaded from the CCDC.
;
_cell_angle_alpha 66.75(3)
_cell_angle_beta 88.28(3)
_cell_angle_gamma 87.94(3)
_cell_formula_units_Z 2
_cell_length_a 8.1976(16)
_cell_length_b 8.6395(17)
_cell_length_c 9.7726(19)
_cell_measurement_reflns_used 3228
_cell_measurement_temperature 100
_cell_measurement_theta_max 28.258
_cell_measurement_theta_min 2.487
_cell_volume 635.4(3)
_computing_cell_refinement 'SAINT v8.34A (Bruker, 2013)'
_computing_data_collection 'APEX2 ver. 2014.9 (Bruker AXS)'
_computing_data_reduction 'SAINT v8.34A (Bruker, 2013)'
_computing_molecular_graphics 'Olex2 (Dolomanov et al., 2009)'
_computing_publication_material 'Olex2 (Dolomanov et al., 2009)'
_computing_structure_refinement 'ShelXL (Sheldrick, 2015)'
_computing_structure_solution 'XT (Sheldrick, 2015)'
_diffrn_ambient_temperature 100.0
_diffrn_measured_fraction_theta_full 1.000
_diffrn_measured_fraction_theta_max 0.994
_diffrn_measurement_device_type 'Bruker APEX-II CCD'
_diffrn_measurement_method '\w scans'
_diffrn_radiation_type MoK\a
_diffrn_radiation_wavelength 0.71073
_diffrn_reflns_av_R_equivalents 0.0497
_diffrn_reflns_av_unetI/netI 0.0612
_diffrn_reflns_Laue_measured_fraction_full 1.000
_diffrn_reflns_Laue_measured_fraction_max 0.994
_diffrn_reflns_limit_h_max 10
_diffrn_reflns_limit_h_min -10
_diffrn_reflns_limit_k_max 11
_diffrn_reflns_limit_k_min -11
_diffrn_reflns_limit_l_max 13
_diffrn_reflns_limit_l_min -13
_diffrn_reflns_number 9078
_diffrn_reflns_point_group_measured_fraction_full 1.000
_diffrn_reflns_point_group_measured_fraction_max 0.994
_diffrn_reflns_theta_full 25.242
_diffrn_reflns_theta_max 28.343
_diffrn_reflns_theta_min 2.269
_diffrn_standards_number 0
_exptl_absorpt_coefficient_mu 14.477
_exptl_absorpt_correction_T_max 0.7457
_exptl_absorpt_correction_T_min 0.4906
_exptl_absorpt_correction_type analytical
_exptl_absorpt_process_details
;
SADABS-2014/4 (Bruker,2014/4) was used for absorption correction.
wR2(int) was 0.1171 before and 0.0540 after correction.
The Ratio of minimum to maximum transmission is 0.6579.
The \l/2 correction factor is 0.00150.
;
_exptl_crystal_colour 'clear light colourless'
_exptl_crystal_colour_lustre clear
_exptl_crystal_colour_modifier light
_exptl_crystal_colour_primary colourless
_exptl_crystal_density_diffrn 2.465
_exptl_crystal_description block
_exptl_crystal_F_000 432
_exptl_crystal_size_max 0.218
_exptl_crystal_size_mid 0.144
_exptl_crystal_size_min 0.133
_refine_diff_density_max 2.236
_refine_diff_density_min -1.856
_refine_diff_density_rms 0.258
_refine_ls_extinction_method none
_refine_ls_goodness_of_fit_ref 1.003
_refine_ls_hydrogen_treatment constr
_refine_ls_matrix_type full
_refine_ls_number_parameters 145
_refine_ls_number_reflns 3159
_refine_ls_number_restraints 0
_refine_ls_restrained_S_all 1.003
_refine_ls_R_factor_all 0.0392
_refine_ls_R_factor_gt 0.0319
_refine_ls_shift/su_max 0.002
_refine_ls_shift/su_mean 0.000
_refine_ls_structure_factor_coef Fsqd
_refine_ls_weighting_details 'w=1/[\s^2^(Fo^2^)+(0.0280P)^2^] where P=(Fo^2^+2Fc^2^)/3'
_refine_ls_weighting_scheme calc
_refine_ls_wR_factor_gt 0.0654
_refine_ls_wR_factor_ref 0.0684
_reflns_Friedel_coverage 0.000
_reflns_number_gt 2797
_reflns_number_total 3159
_reflns_threshold_expression 'I > 2\s(I)'
_cod_data_source_file c8dt00642c2.cif
_cod_data_source_block compound1b
_cod_depositor_comments 'Adding full bibliography for 7046099--7046109.cif.'
_cod_database_code 7046099
_shelx_shelxl_version_number 2018/1
_shelx_space_group_comment
;
The symmetry employed for this shelxl refinement is uniquely defined
by the following loop, which should always be used as a source of
symmetry information in preference to the above space-group names.
They are only intended as comments.
;
_olex2_refinement_description
;
1. Fixed Uiso
 At 1.2 times of:
  All C(H) groups
2.a Aromatic/amide H refined with riding coordinates:
 C7(H7), C1(H1), C6(H6), C4(H4), C10(H10), C9(H9), C5(H5), C2(H2)
;
_olex2_submission_special_instructions 'No special instructions were received'

loop_
_space_group_symop_operation_xyz
'x, y, z'
'-x, -y, -z'

loop_
_atom_site_label
_atom_site_type_symbol
_atom_site_fract_x
_atom_site_fract_y
_atom_site_fract_z
_atom_site_U_iso_or_equiv
_atom_site_adp_type
_atom_site_occupancy
_atom_site_site_symmetry_order
_atom_site_calc_flag
_atom_site_refinement_flags_posn
Bi1 Bi 1.03565(3) 0.59622(3) 0.26666(2) 0.00958(7) Uani 1 1 d .
Cl2 Cl 1.22319(17) 0.50322(18) 0.10519(16) 0.0143(3) Uani 1 1 d .
Cl1 Cl 0.88109(18) 0.80936(18) 0.05048(17) 0.0168(3) Uani 1 1 d .
Cl3 Cl 1.17538(18) 0.31949(18) 0.52244(17) 0.0166(3) Uani 1 1 d .
N1 N 0.8387(6) 0.3830(6) 0.2755(6) 0.0134(10) Uani 1 1 d .
C8 C 0.4830(7) 0.0363(7) 0.2712(7) 0.0125(12) Uani 1 1 d .
C7 C 0.5128(8) -0.0707(7) 0.1962(7) 0.0151(12) Uani 1 1 d .
H7 H 0.614627 -0.068504 0.146533 0.018 Uiso 1 1 calc R
N2 N 0.2492(6) -0.1901(6) 0.2615(6) 0.0142(10) Uani 1 1 d .
C3 C 0.6061(7) 0.1548(7) 0.2738(6) 0.0126(12) Uani 1 1 d .
C1 C 0.8843(8) 0.2515(7) 0.2440(7) 0.0153(12) Uani 1 1 d .
H1 H 0.995970 0.236561 0.221871 0.018 Uiso 1 1 calc R
C6 C 0.3951(7) -0.1787(7) 0.1945(7) 0.0172(13) Uani 1 1 d .
H6 H 0.418792 -0.249519 0.142466 0.021 Uiso 1 1 calc R
C4 C 0.5629(7) 0.2952(7) 0.3078(7) 0.0151(12) Uani 1 1 d .
H4 H 0.452542 0.314666 0.330439 0.018 Uiso 1 1 calc R
C10 C 0.2183(7) -0.0861(7) 0.3332(7) 0.0152(12) Uani 1 1 d .
H10 H 0.115062 -0.090956 0.381387 0.018 Uiso 1 1 calc R
C9 C 0.3290(7) 0.0259(7) 0.3396(7) 0.0149(12) Uani 1 1 d .
H9 H 0.301111 0.096835 0.390703 0.018 Uiso 1 1 calc R
C5 C 0.6814(7) 0.4036(7) 0.3080(7) 0.0138(12) Uani 1 1 d .
H5 H 0.650575 0.496990 0.332137 0.017 Uiso 1 1 calc R
C2 C 0.7717(7) 0.1347(7) 0.2428(7) 0.0141(12) Uani 1 1 d .
H2 H 0.807385 0.041097 0.220831 0.017 Uiso 1 1 calc R

loop_
_atom_site_aniso_label
_atom_site_aniso_U_11
_atom_site_aniso_U_22
_atom_site_aniso_U_33
_atom_site_aniso_U_23
_atom_site_aniso_U_13
_atom_site_aniso_U_12
Bi1 0.00909(11) 0.00891(11) 0.01263(12) -0.00608(8) 0.00048(8) -0.00305(7)
Cl2 0.0140(7) 0.0162(7) 0.0151(7) -0.0087(6) 0.0015(6) -0.0004(6)
Cl1 0.0190(7) 0.0145(7) 0.0166(8) -0.0060(6) -0.0021(6) 0.0038(6)
Cl3 0.0168(7) 0.0179(7) 0.0166(8) -0.0088(6) 0.0000(6) 0.0027(6)
N1 0.014(3) 0.011(2) 0.017(3) -0.008(2) -0.004(2) -0.003(2)
C8 0.011(3) 0.009(3) 0.019(3) -0.007(2) -0.004(2) 0.000(2)
C7 0.016(3) 0.015(3) 0.018(3) -0.010(2) 0.006(2) -0.003(2)
N2 0.013(2) 0.015(2) 0.016(3) -0.007(2) -0.002(2) -0.002(2)
C3 0.016(3) 0.009(3) 0.013(3) -0.004(2) -0.004(2) -0.004(2)
C1 0.021(3) 0.008(3) 0.020(3) -0.008(2) 0.000(3) -0.001(2)
C6 0.017(3) 0.014(3) 0.026(4) -0.013(3) 0.000(3) -0.003(3)
C4 0.015(3) 0.014(3) 0.019(3) -0.009(2) 0.002(3) -0.001(2)
C10 0.013(3) 0.014(3) 0.019(3) -0.005(2) 0.000(2) -0.005(2)
C9 0.017(3) 0.012(3) 0.014(3) -0.003(2) -0.003(2) 0.000(2)
C5 0.016(3) 0.013(3) 0.016(3) -0.009(2) -0.002(2) 0.001(2)
C2 0.013(3) 0.010(3) 0.020(3) -0.005(2) 0.002(2) -0.004(2)

loop_
_atom_type_symbol
_atom_type_description
_atom_type_scat_dispersion_real
_atom_type_scat_dispersion_imag
_atom_type_scat_source
C C 0.0033 0.0016 'International Tables Vol C Tables 4.2.6.8 and 6.1.1.4'
H H 0.0000 0.0000 'International Tables Vol C Tables 4.2.6.8 and 6.1.1.4'
Bi Bi -4.1077 10.2566 'International Tables Vol C Tables 4.2.6.8 and 6.1.1.4'
Cl Cl 0.1484 0.1585 'International Tables Vol C Tables 4.2.6.8 and 6.1.1.4'
N N 0.0061 0.0033 'International Tables Vol C Tables 4.2.6.8 and 6.1.1.4'

loop_
_geom_angle_atom_site_label_1
_geom_angle_atom_site_label_2
_geom_angle_atom_site_label_3
_geom_angle
_geom_angle_site_symmetry_1
_geom_angle_site_symmetry_3
Cl2 Bi1 Cl1 94.26(5) . .
Cl2 Bi1 Cl3 175.24(4) . 2_766
Cl2 Bi1 Cl3 87.41(5) . .
Cl2 Bi1 N2 88.93(12) . 1_665
Cl1 Bi1 Cl3 171.98(4) . .
Cl1 Bi1 Cl3 90.36(5) . 2_766
Cl1 Bi1 N2 93.22(12) . 1_665
Cl3 Bi1 Cl3 87.85(5) . 2_766
N1 Bi1 Cl2 89.94(12) . .
N1 Bi1 Cl1 88.66(12) . .
N1 Bi1 Cl3 89.02(12) . 2_766
N1 Bi1 Cl3 83.50(12) . .
N1 Bi1 N2 177.87(15) . 1_665
N2 Bi1 Cl3 94.65(12) 1_665 .
N2 Bi1 Cl3 91.96(12) 1_665 2_766
Bi1 Cl3 Bi1 92.15(5) . 2_766
C1 N1 Bi1 121.3(4) . .
C1 N1 C5 119.4(5) . .
C5 N1 Bi1 119.2(4) . .
C7 C8 C3 121.3(6) . .
C9 C8 C7 116.0(5) . .
C9 C8 C3 122.6(5) . .
C8 C7 H7 120.0 . .
C6 C7 C8 120.0(6) . .
C6 C7 H7 120.0 . .
C6 N2 Bi1 123.2(4) . 1_445
C6 N2 C10 116.7(5) . .
C10 N2 Bi1 120.1(4) . 1_445
C4 C3 C8 121.4(5) . .
C2 C3 C8 122.1(5) . .
C2 C3 C4 116.5(5) . .
N1 C1 H1 119.3 . .
N1 C1 C2 121.4(6) . .
C2 C1 H1 119.3 . .
C7 C6 H6 118.1 . .
N2 C6 C7 123.9(5) . .
N2 C6 H6 118.1 . .
C3 C4 H4 120.2 . .
C5 C4 C3 119.6(5) . .
C5 C4 H4 120.2 . .
N2 C10 H10 118.5 . .
N2 C10 C9 123.0(6) . .
C9 C10 H10 118.5 . .
C8 C9 H9 119.8 . .
C10 C9 C8 120.4(5) . .
C10 C9 H9 119.8 . .
N1 C5 C4 122.7(5) . .
N1 C5 H5 118.6 . .
C4 C5 H5 118.6 . .
C3 C2 H2 119.8 . .
C1 C2 C3 120.4(5) . .
C1 C2 H2 119.8 . .

loop_
_geom_bond_atom_site_label_1
_geom_bond_atom_site_label_2
_geom_bond_distance
_geom_bond_site_symmetry_2
Bi1 Cl2 2.5032(15) .
Bi1 Cl1 2.5260(18) .
Bi1 Cl3 2.921(2) .
Bi1 Cl3 2.9413(16) 2_766
Bi1 N1 2.467(5) .
Bi1 N2 2.575(5) 1_665
N1 C1 1.329(7) .
N1 C5 1.342(7) .
C8 C7 1.399(7) .
C8 C3 1.472(8) .
C8 C9 1.399(8) .
C7 H7 0.9500 .
C7 C6 1.371(8) .
N2 C6 1.334(8) .
N2 C10 1.354(7) .
C3 C4 1.409(7) .
C3 C2 1.401(8) .
C1 H1 0.9500 .
C1 C2 1.396(8) .
C6 H6 0.9500 .
C4 H4 0.9500 .
C4 C5 1.374(8) .
C10 H10 0.9500 .
C10 C9 1.370(8) .
C9 H9 0.9500 .
C5 H5 0.9500 .
C2 H2 0.9500 .
